data_4117851
loop_
_publ_author_name
'Wei-Xiong Zhang'
'Takuya Shiga'
'Hitoshi Miyasaka'
'Masahiro Yamashita'

_publ_contact_author_address
;Aramaki-Aza-Aoba 6-3, 
Aoba-ku, Sendai 980-8578, Japan
;
_publ_contact_author_email yamasita@agnus.chem.tohoku.ac.jp
_publ_contact_author_fax +81-22-795-6548
_publ_contact_author_name 'Yamashita Masahiro '
_publ_contact_author_phone +81-22-795-6544
_publ_section_title
;
 New Approach for Designing Single-Chain Magnets: Organization of Chains
 via Hydrogen Bonding between Nucleobases
;
_journal_name_full 'Journal of the American Chemical Society'
_journal_page_first 6908
_journal_page_last 6911
_journal_paper_doi 10.1021/ja300152k
_journal_volume 134
_journal_year 2012
_chemical_formula_moiety 'C64 H60 Mn2 N9 O6, 2(C4 H10 O), Cl O4, 2(C H3 O H), H2 O'
_chemical_formula_sum 'C74 H90 Cl Mn2 N9 O15'
_chemical_formula_weight 1490.98
_chemical_name_systematic
; 
 ? 
;
_space_group_IT_number 2
_symmetry_cell_setting triclinic
_symmetry_space_group_name_Hall '-P 1'
_symmetry_space_group_name_H-M 'P -1'
_atom_sites_solution_hydrogens geom
_atom_sites_solution_primary direct
_atom_sites_solution_secondary difmap
_audit_creation_method SHELXL-97
_cell_angle_alpha 110.808(3)
_cell_angle_beta 95.034(3)
_cell_angle_gamma 94.5070(18)
_cell_formula_units_Z 2
_cell_length_a 12.832(3)
_cell_length_b 16.927(4)
_cell_length_c 18.037(4)
_cell_measurement_reflns_used 15784
_cell_measurement_temperature 93(2)
_cell_measurement_theta_max 55.00
_cell_measurement_theta_min 8.06
_cell_volume 3622.7(14)
_computing_structure_refinement 'SHELXL-97 (Sheldrick, 1997)'
_computing_structure_solution 'SHELXS-97 (Sheldrick, 1990)'
_diffrn_ambient_temperature 93(2)
_diffrn_detector_area_resol_mean 7.31
_diffrn_measured_fraction_theta_full 0.948
_diffrn_measured_fraction_theta_max 0.948
_diffrn_measurement_device_type 'Rigaku Saturn'
_diffrn_radiation_monochromator graphite
_diffrn_radiation_source 'fine-focus sealed tube'
_diffrn_radiation_type MoK\a
_diffrn_radiation_wavelength 0.71075
_diffrn_reflns_av_R_equivalents 0.022
_diffrn_reflns_av_sigmaI/netI 0.0511
_diffrn_reflns_limit_h_max 16
_diffrn_reflns_limit_h_min 0
_diffrn_reflns_limit_k_max 21
_diffrn_reflns_limit_k_min -21
_diffrn_reflns_limit_l_max 23
_diffrn_reflns_limit_l_min -23
_diffrn_reflns_number 15784
_diffrn_reflns_theta_full 27.50
_diffrn_reflns_theta_max 27.50
_diffrn_reflns_theta_min 4.03
_exptl_absorpt_coefficient_mu 0.457
_exptl_absorpt_correction_T_max 0.9600
_exptl_absorpt_correction_T_min 0.9060
_exptl_absorpt_correction_type multi-scan
_exptl_absorpt_process_details 'Jacobson, R. (1998) Private communication'
_exptl_crystal_colour brown
_exptl_crystal_density_diffrn 1.363
_exptl_crystal_description platelet
_exptl_crystal_F_000 1560
_exptl_crystal_size_max 0.22
_exptl_crystal_size_mid 0.11
_exptl_crystal_size_min 0.09
_refine_diff_density_max 0.956
_refine_diff_density_min -0.611
_refine_diff_density_rms 0.076
_refine_ls_extinction_method none
_refine_ls_goodness_of_fit_ref 0.998
_refine_ls_hydrogen_treatment constr
_refine_ls_matrix_type full
_refine_ls_number_parameters 963
_refine_ls_number_reflns 15784
_refine_ls_number_restraints 0
_refine_ls_restrained_S_all 0.998
_refine_ls_R_factor_all 0.0728
_refine_ls_R_factor_gt 0.0525
_refine_ls_shift/su_max 0.001
_refine_ls_shift/su_mean 0.000
_refine_ls_structure_factor_coef Fsqd
_refine_ls_weighting_details 'calc w=1/[\s^2^(Fo^2^)+(0.1000P)^2^+0.0000P] where P=(Fo^2^+2Fc^2^)/3'
_refine_ls_weighting_scheme calc
_refine_ls_wR_factor_gt 0.1364
_refine_ls_wR_factor_ref 0.1573
_reflns_number_gt 11173
_reflns_number_total 15784
_reflns_threshold_expression >2sigma(I)
_cod_data_source_file ja300152k_si_002.cif
_cod_data_source_block comp1
_cod_original_cell_volume 3622.6(13)
_cod_database_code 4117851

loop_
_symmetry_equiv_pos_as_xyz
'x, y, z'
'-x, -y, -z'

loop_
_atom_site_label
_atom_site_type_symbol
_atom_site_fract_x
_atom_site_fract_y
_atom_site_fract_z
_atom_site_U_iso_or_equiv
_atom_site_adp_type
_atom_site_occupancy
_atom_site_symmetry_multiplicity
_atom_site_calc_flag
_atom_site_refinement_flags
_atom_site_disorder_assembly
_atom_site_disorder_group
Mn1 Mn 0.98974(3) 0.11617(2) 0.08671(2) 0.02039(10) Uani 1 1 d . . .
Mn2 Mn 0.99413(3) 0.37407(2) 0.40096(2) 0.02244(10) Uani 1 1 d . A .
N1 N 0.96137(15) 0.17200(12) 0.00923(12) 0.0214(4) Uani 1 1 d . . .
N2 N 1.12244(15) 0.19143(12) 0.11437(12) 0.0217(4) Uani 1 1 d . . .
N3 N 0.97169(15) 0.31952(13) 0.47927(13) 0.0258(4) Uani 1 1 d . . .
N4 N 1.13688(16) 0.34471(13) 0.41354(12) 0.0253(4) Uani 1 1 d . . .
N5 N 0.87994(17) 0.03547(14) 0.45838(13) 0.0299(5) Uani 1 1 d . . .
N6 N 0.76510(16) 0.11049(13) 0.40003(12) 0.0274(4) Uani 1 1 d . . .
N7 N 0.77740(15) 0.07031(13) 0.25637(12) 0.0236(4) Uani 1 1 d . . .
N8 N 0.88785(17) -0.02991(14) 0.24044(13) 0.0282(5) Uani 1 1 d . . .
N9 N 0.98847(19) -0.05973(15) 0.38577(14) 0.0347(5) Uani 1 1 d . . .
H1 H 1.0160 -0.0646 0.4301 0.042 Uiso 1 1 calc R . .
H2 H 1.0103 -0.0885 0.3400 0.042 Uiso 1 1 calc R . .
O1 O 0.87889(13) 0.02893(10) 0.03243(10) 0.0231(3) Uani 1 1 d . . .
O2 O 1.04322(13) 0.05022(10) 0.14136(10) 0.0240(3) Uani 1 1 d . . .
O3 O 0.86445(13) 0.41592(11) 0.41221(11) 0.0287(4) Uani 1 1 d . . .
O4 O 1.04306(14) 0.46438(11) 0.37078(11) 0.0295(4) Uani 1 1 d . . .
O5 O 0.89099(13) 0.18112(10) 0.16934(10) 0.0236(3) Uani 1 1 d . . .
O6 O 0.96202(13) 0.28118(11) 0.28504(10) 0.0255(4) Uani 1 1 d . . .
O7 O 1.0673(2) -0.18688(14) 0.22709(13) 0.0539(6) Uani 1 1 d . . .
O8 O 1.1988(3) -0.16918(18) 0.32992(18) 0.1011(13) Uani 1 1 d . . .
O9 O 1.1995(2) -0.27678(17) 0.20560(19) 0.0763(9) Uani 1 1 d . . .
O10 O 1.0753(2) -0.28949(18) 0.28671(19) 0.0712(9) Uani 1 1 d . . .
O11 O 0.67712(18) 0.34280(15) 0.15619(14) 0.0499(5) Uani 1 1 d . . .
O12 O 0.70016(18) -0.18883(15) 0.34967(14) 0.0494(5) Uani 1 1 d . . .
O1S O 0.4445(18) 0.3619(15) -0.0556(15) 0.503(13) Uani 1 1 d . . .
O2S O 0.796(2) 0.4591(11) -0.0453(8) 0.548(17) Uani 1 1 d . . .
O3S O 0.9722(9) 0.5402(7) 0.1027(9) 0.365(8) Uani 1 1 d . . .
C1S C 0.4216(13) 0.4408(11) -0.0427(15) 0.371(15) Uani 1 1 d . . .
H98 H 0.3662 0.4397 -0.0842 0.556 Uiso 1 1 calc R . .
H99 H 0.4848 0.4764 -0.0443 0.556 Uiso 1 1 calc R . .
H100 H 0.3971 0.4644 0.0098 0.556 Uiso 1 1 calc R . .
C2S C 0.7680(17) 0.5198(9) 0.0203(8) 0.333(12) Uani 1 1 d . . .
H95 H 0.7006 0.4996 0.0329 0.500 Uiso 1 1 calc R . .
H96 H 0.7609 0.5720 0.0094 0.500 Uiso 1 1 calc R . .
H97 H 0.8223 0.5316 0.0658 0.500 Uiso 1 1 calc R . .
C1 C 0.79076(18) 0.03829(15) -0.00579(13) 0.0226(5) Uani 1 1 d . . .
C2 C 0.70066(19) -0.01975(15) -0.01240(15) 0.0255(5) Uani 1 1 d . . .
H3 H 0.7054 -0.0603 0.0128 0.031 Uiso 1 1 calc R . .
C3 C 0.60787(19) -0.01796(16) -0.05425(15) 0.0276(5) Uani 1 1 d . . .
H4 H 0.5491 -0.0576 -0.0581 0.033 Uiso 1 1 calc R . .
C4 C 0.59706(19) 0.04212(16) -0.09230(15) 0.0272(5) Uani 1 1 d . . .
C5 C 0.5000(2) 0.04227(18) -0.13601(17) 0.0338(6) Uani 1 1 d . . .
H5 H 0.4416 0.0026 -0.1391 0.041 Uiso 1 1 calc R . .
C6 C 0.4894(2) 0.0986(2) -0.17371(18) 0.0405(7) Uani 1 1 d . . .
H6 H 0.4238 0.0987 -0.2025 0.049 Uiso 1 1 calc R . .
C7 C 0.5760(2) 0.1563(2) -0.16968(18) 0.0376(6) Uani 1 1 d . . .
H7 H 0.5690 0.1950 -0.1967 0.045 Uiso 1 1 calc R . .
C8 C 0.6712(2) 0.15793(17) -0.12716(16) 0.0304(5) Uani 1 1 d . . .
H8 H 0.7286 0.1981 -0.1249 0.036 Uiso 1 1 calc R . .
C9 C 0.68481(19) 0.10089(16) -0.08700(14) 0.0250(5) Uani 1 1 d . . .
C10 C 0.78385(18) 0.09945(15) -0.04154(14) 0.0228(5) Uani 1 1 d . . .
C11 C 0.87437(19) 0.15600(15) -0.03889(14) 0.0229(5) Uani 1 1 d . . .
H9 H 0.8704 0.1845 -0.0758 0.028 Uiso 1 1 calc R . .
C12 C 1.05456(18) 0.22691(15) 0.00030(14) 0.0226(5) Uani 1 1 d . . .
C13 C 1.0191(2) 0.29748(16) -0.02708(15) 0.0278(5) Uani 1 1 d . . .
H10 H 0.9886 0.2727 -0.0833 0.042 Uiso 1 1 calc R . .
H11 H 1.0799 0.3391 -0.0211 0.042 Uiso 1 1 calc R . .
H12 H 0.9662 0.3258 0.0056 0.042 Uiso 1 1 calc R . .
C14 C 1.11413(19) 0.16765(16) -0.06232(15) 0.0274(5) Uani 1 1 d . . .
H13 H 1.1378 0.1235 -0.0437 0.041 Uiso 1 1 calc R . .
H14 H 1.1753 0.2005 -0.0707 0.041 Uiso 1 1 calc R . .
H15 H 1.0674 0.1410 -0.1128 0.041 Uiso 1 1 calc R . .
C15 C 1.12093(19) 0.26436(15) 0.08461(14) 0.0242(5) Uani 1 1 d . . .
C16 C 1.2312(2) 0.30166(17) 0.08032(16) 0.0304(5) Uani 1 1 d . . .
H16 H 1.2663 0.3337 0.1345 0.046 Uiso 1 1 calc R . .
H17 H 1.2264 0.3398 0.0504 0.046 Uiso 1 1 calc R . .
H18 H 1.2720 0.2555 0.0533 0.046 Uiso 1 1 calc R . .
C17 C 1.0662(2) 0.33231(16) 0.14370(15) 0.0296(5) Uani 1 1 d . . .
H19 H 0.9922 0.3108 0.1406 0.044 Uiso 1 1 calc R . .
H20 H 1.0703 0.3837 0.1303 0.044 Uiso 1 1 calc R . .
H21 H 1.1012 0.3460 0.1980 0.044 Uiso 1 1 calc R . .
C18 C 1.20377(18) 0.18683(15) 0.16101(14) 0.0239(5) Uani 1 1 d . . .
H22 H 1.2624 0.2288 0.1712 0.029 Uiso 1 1 calc R . .
C19 C 1.21450(18) 0.12597(15) 0.19830(14) 0.0227(5) Uani 1 1 d . . .
C20 C 1.31054(18) 0.13192(15) 0.25065(14) 0.0243(5) Uani 1 1 d . . .
C21 C 1.39740(19) 0.19499(17) 0.26622(16) 0.0289(5) Uani 1 1 d . . .
H23 H 1.3960 0.2339 0.2391 0.035 Uiso 1 1 calc R . .
C22 C 1.4837(2) 0.20119(18) 0.31978(16) 0.0329(6) Uani 1 1 d . . .
H24 H 1.5396 0.2455 0.3303 0.040 Uiso 1 1 calc R . .
C23 C 1.4908(2) 0.14345(19) 0.35918(17) 0.0343(6) Uani 1 1 d . . .
H25 H 1.5504 0.1485 0.3965 0.041 Uiso 1 1 calc R . .
C24 C 1.4097(2) 0.07951(18) 0.34264(16) 0.0311(6) Uani 1 1 d . . .
H26 H 1.4150 0.0385 0.3672 0.037 Uiso 1 1 calc R . .
C25 C 1.31800(19) 0.07323(16) 0.28965(15) 0.0262(5) Uani 1 1 d . . .
C26 C 1.23348(19) 0.00791(16) 0.27524(15) 0.0263(5) Uani 1 1 d . . .
H27 H 1.2396 -0.0322 0.3007 0.032 Uiso 1 1 calc R . .
C27 C 1.14458(19) 0.00153(15) 0.22622(15) 0.0255(5) Uani 1 1 d . . .
H28 H 1.0894 -0.0428 0.2178 0.031 Uiso 1 1 calc R . .
C28 C 1.13309(18) 0.06087(15) 0.18714(14) 0.0222(5) Uani 1 1 d . . .
C29 C 0.78573(19) 0.39771(16) 0.44704(15) 0.0267(5) Uani 1 1 d . A .
C30 C 0.6911(2) 0.43396(19) 0.43547(16) 0.0341(6) Uani 1 1 d . . .
H29 H 0.6880 0.4668 0.4024 0.041 Uiso 1 1 calc R A .
C31 C 0.6065(2) 0.42179(19) 0.47107(17) 0.0372(6) Uani 1 1 d . A .
H30 H 0.5453 0.4474 0.4633 0.045 Uiso 1 1 calc R . .
C32 C 0.60597(19) 0.37174(17) 0.51993(16) 0.0314(6) Uani 1 1 d . . .
C33 C 0.5171(2) 0.35979(19) 0.55677(19) 0.0383(7) Uani 1 1 d . A .
H31 H 0.4570 0.3872 0.5502 0.046 Uiso 1 1 calc R . .
C34 C 0.5150(2) 0.3099(2) 0.6016(2) 0.0435(7) Uani 1 1 d . . .
H32 H 0.4541 0.3026 0.6259 0.052 Uiso 1 1 calc R A .
C35 C 0.6038(2) 0.26933(19) 0.61159(19) 0.0377(6) Uani 1 1 d . A .
H33 H 0.6025 0.2338 0.6422 0.045 Uiso 1 1 calc R . .
C36 C 0.6926(2) 0.28089(17) 0.57731(17) 0.0321(6) Uani 1 1 d . . .
H34 H 0.7523 0.2537 0.5853 0.039 Uiso 1 1 calc R A .
C37 C 0.69697(18) 0.33207(15) 0.53083(15) 0.0264(5) Uani 1 1 d . A .
C38 C 0.78908(18) 0.34723(15) 0.49430(14) 0.0247(5) Uani 1 1 d . . .
C39 C 0.88524(19) 0.31553(16) 0.51107(16) 0.0282(5) Uani 1 1 d . A .
H35 H 0.8859 0.2888 0.5494 0.034 Uiso 1 1 calc R . .
C40 C 1.0727(2) 0.3000(2) 0.5174(2) 0.0211(8) Uani 0.792(7) 1 d P A 1
C41 C 1.0504(7) 0.2249(5) 0.5469(6) 0.0256(15) Uani 0.792(7) 1 d P A 1
H36 H 1.0152 0.2444 0.5952 0.038 Uiso 0.792(7) 1 calc PR A 1
H37 H 1.1171 0.2048 0.5590 0.038 Uiso 0.792(7) 1 calc PR A 1
H38 H 1.0050 0.1782 0.5050 0.038 Uiso 0.792(7) 1 calc PR A 1
C42 C 1.1222(3) 0.3809(2) 0.58629(19) 0.0262(8) Uani 0.792(7) 1 d P A 1
H39 H 1.1390 0.4260 0.5655 0.039 Uiso 0.792(7) 1 calc PR A 1
H40 H 1.1868 0.3695 0.6119 0.039 Uiso 0.792(7) 1 calc PR A 1
H41 H 1.0724 0.3991 0.6256 0.039 Uiso 0.792(7) 1 calc PR A 1
C43 C 1.1426(3) 0.2749(3) 0.4484(3) 0.0214(7) Uani 0.792(7) 1 d P A 1
C44 C 1.2578(7) 0.2696(7) 0.4776(6) 0.0262(15) Uani 0.792(7) 1 d P A 1
H42 H 1.2956 0.2449 0.4314 0.039 Uiso 0.792(7) 1 calc PR A 1
H43 H 1.2587 0.2337 0.5099 0.039 Uiso 0.792(7) 1 calc PR A 1
H44 H 1.2921 0.3268 0.5101 0.039 Uiso 0.792(7) 1 calc PR A 1
C45 C 1.0962(3) 0.1888(2) 0.3829(2) 0.0276(8) Uani 0.792(7) 1 d P A 1
H45 H 1.0196 0.1873 0.3730 0.041 Uiso 0.792(7) 1 calc PR A 1
H46 H 1.1126 0.1423 0.4006 0.041 Uiso 0.792(7) 1 calc PR A 1
H47 H 1.1270 0.1824 0.3335 0.041 Uiso 0.792(7) 1 calc PR A 1
C46 C 1.2164(2) 0.37243(17) 0.38619(15) 0.0286(5) Uani 1 1 d . A .
H48 H 1.2811 0.3509 0.3938 0.034 Uiso 1 1 calc R . .
C47 C 1.2181(2) 0.43170(15) 0.34586(14) 0.0253(5) Uani 1 1 d . . .
C48 C 1.3102(2) 0.44722(16) 0.30976(15) 0.0281(5) Uani 1 1 d . A .
C49 C 1.4034(2) 0.40833(17) 0.31223(16) 0.0308(5) Uani 1 1 d . . .
H49 H 1.4090 0.3723 0.3422 0.037 Uiso 1 1 calc R A .
C50 C 1.4863(2) 0.42103(18) 0.27251(17) 0.0360(6) Uani 1 1 d . A .
H50 H 1.5470 0.3927 0.2745 0.043 Uiso 1 1 calc R . .
C51 C 1.4821(3) 0.4753(2) 0.22916(19) 0.0422(7) Uani 1 1 d . . .
H51 H 1.5390 0.4833 0.2012 0.051 Uiso 1 1 calc R A .
C52 C 1.3952(2) 0.51652(18) 0.22766(18) 0.0383(6) Uani 1 1 d . A .
H52 H 1.3928 0.5543 0.1994 0.046 Uiso 1 1 calc R . .
C53 C 1.3081(2) 0.50423(16) 0.26741(16) 0.0316(6) Uani 1 1 d . . .
C54 C 1.2186(2) 0.54741(17) 0.26564(17) 0.0335(6) Uani 1 1 d . A .
H53 H 1.2182 0.5867 0.2389 0.040 Uiso 1 1 calc R . .
C55 C 1.1338(2) 0.53459(16) 0.30068(16) 0.0308(6) Uani 1 1 d . . .
H54 H 1.0756 0.5655 0.2990 0.037 Uiso 1 1 calc R A .
C56 C 1.13029(19) 0.47494(15) 0.34051(15) 0.0262(5) Uani 1 1 d . A .
C57 C 0.88670(18) 0.22855(14) 0.24128(14) 0.0210(4) Uani 1 1 d . A .
C58 C 0.78220(18) 0.22237(15) 0.27388(15) 0.0248(5) Uani 1 1 d . . .
H55 H 0.7386 0.2639 0.2635 0.030 Uiso 1 1 calc R A .
H56 H 0.7958 0.2381 0.3325 0.030 Uiso 1 1 calc R . .
C59 C 0.72063(19) 0.13386(15) 0.23720(15) 0.0253(5) Uani 1 1 d . A .
H57 H 0.6513 0.1351 0.2575 0.030 Uiso 1 1 calc R . .
H58 H 0.7080 0.1174 0.1784 0.030 Uiso 1 1 calc R . .
C60 C 0.8084(2) 0.08997(16) 0.45939(15) 0.0291(5) Uani 1 1 d . . .
H59 H 0.7857 0.1178 0.5100 0.035 Uiso 1 1 calc R . .
C61 C 0.80031(19) 0.06538(15) 0.33057(15) 0.0247(5) Uani 1 1 d . . .
C62 C 0.83286(19) 0.01220(15) 0.20598(15) 0.0252(5) Uani 1 1 d . . .
H60 H 0.8314 0.0034 0.1508 0.030 Uiso 1 1 calc R . .
C63 C 0.8682(2) 0.00354(16) 0.31960(15) 0.0266(5) Uani 1 1 d . . .
C64 C 0.9134(2) -0.00857(16) 0.38795(15) 0.0285(5) Uani 1 1 d . . .
C65 C 0.8099(3) 0.4523(3) 0.2286(3) 0.0704(12) Uani 1 1 d . . .
H61 H 0.7596 0.4945 0.2420 0.106 Uiso 1 1 calc R . .
H62 H 0.8784 0.4800 0.2252 0.106 Uiso 1 1 calc R . .
H63 H 0.8176 0.4277 0.2701 0.106 Uiso 1 1 calc R . .
C66 C 0.7717(3) 0.3855(4) 0.1522(3) 0.0848(15) Uani 1 1 d . . .
H64 H 0.7618 0.4106 0.1105 0.102 Uiso 1 1 calc R . .
H65 H 0.8245 0.3448 0.1371 0.102 Uiso 1 1 calc R . .
C67 C 0.6366(3) 0.2770(3) 0.0830(3) 0.0757(12) Uani 1 1 d . . .
H66 H 0.6321 0.3007 0.0401 0.091 Uiso 1 1 calc R . .
H67 H 0.6861 0.2334 0.0698 0.091 Uiso 1 1 calc R . .
C68 C 0.5365(5) 0.2378(3) 0.0848(3) 0.1045(19) Uani 1 1 d . . .
H68 H 0.5396 0.2162 0.1286 0.157 Uiso 1 1 calc R . .
H69 H 0.5145 0.1904 0.0339 0.157 Uiso 1 1 calc R . .
H70 H 0.4856 0.2794 0.0931 0.157 Uiso 1 1 calc R . .
C69 C 0.7736(4) -0.2915(3) 0.2449(3) 0.0920(17) Uani 1 1 d . . .
H71 H 0.8477 -0.2715 0.2662 0.138 Uiso 1 1 calc R . .
H72 H 0.7673 -0.3187 0.1866 0.138 Uiso 1 1 calc R . .
H73 H 0.7470 -0.3328 0.2675 0.138 Uiso 1 1 calc R . .
C70 C 0.7112(3) -0.2184(2) 0.2667(2) 0.0528(8) Uani 1 1 d . . .
H74 H 0.7467 -0.1717 0.2537 0.063 Uiso 1 1 calc R . .
H75 H 0.6406 -0.2357 0.2351 0.063 Uiso 1 1 calc R . .
C71 C 0.6414(3) -0.1189(2) 0.3730(2) 0.0449(7) Uani 1 1 d . . .
H76 H 0.5690 -0.1361 0.3445 0.054 Uiso 1 1 calc R . .
H77 H 0.6743 -0.0725 0.3584 0.054 Uiso 1 1 calc R . .
C72 C 0.6372(3) -0.0878(2) 0.4610(2) 0.0542(9) Uani 1 1 d . . .
H78 H 0.6043 -0.1338 0.4753 0.081 Uiso 1 1 calc R . .
H79 H 0.5957 -0.0396 0.4764 0.081 Uiso 1 1 calc R . .
H80 H 0.7089 -0.0697 0.4891 0.081 Uiso 1 1 calc R . .
C73 C 1.1604(10) 0.3138(11) 0.4841(9) 0.026(3) Uani 0.208(7) 1 d P A 2
C74 C 1.243(3) 0.259(3) 0.469(3) 0.029(8) Uiso 0.208(7) 1 d P A 2
H81 H 1.2517 0.2347 0.5099 0.043 Uiso 0.208(7) 1 calc PR A 2
H82 H 1.3094 0.2930 0.4691 0.043 Uiso 0.208(7) 1 calc PR A 2
H83 H 1.2250 0.2138 0.4161 0.043 Uiso 0.208(7) 1 calc PR A 2
C75 C 1.1826(12) 0.3855(9) 0.5668(8) 0.033(3) Uiso 0.208(7) 1 d P A 2
H84 H 1.2011 0.3613 0.6074 0.049 Uiso 0.208(7) 1 calc PR A 2
H85 H 1.1197 0.4146 0.5787 0.049 Uiso 0.208(7) 1 calc PR A 2
H86 H 1.2413 0.4263 0.5669 0.049 Uiso 0.208(7) 1 calc PR A 2
C76 C 1.0580(10) 0.2556(10) 0.4722(9) 0.027(3) Uani 0.208(7) 1 d P A 2
C77 C 1.0442(11) 0.1782(8) 0.3943(7) 0.023(3) Uiso 0.208(7) 1 d P A 2
H87 H 1.0861 0.1347 0.4012 0.034 Uiso 0.208(7) 1 calc PR A 2
H88 H 1.0679 0.1952 0.3515 0.034 Uiso 0.208(7) 1 calc PR A 2
H89 H 0.9697 0.1549 0.3804 0.034 Uiso 0.208(7) 1 calc PR A 2
C78 C 1.055(3) 0.238(2) 0.546(2) 0.019(6) Uiso 0.208(7) 1 d P A 2
H90 H 0.9957 0.1948 0.5388 0.028 Uiso 0.208(7) 1 calc PR A 2
H91 H 1.0460 0.2905 0.5899 0.028 Uiso 0.208(7) 1 calc PR A 2
H92 H 1.1210 0.2174 0.5584 0.028 Uiso 0.208(7) 1 calc PR A 2
Cl1 Cl 1.13506(7) -0.23165(4) 0.26161(4) 0.04144(18) Uani 1 1 d . . .

loop_
_atom_site_aniso_label
_atom_site_aniso_U_11
_atom_site_aniso_U_22
_atom_site_aniso_U_33
_atom_site_aniso_U_23
_atom_site_aniso_U_13
_atom_site_aniso_U_12
Mn1 0.02745(18) 0.01639(18) 0.01662(18) 0.00577(14) 0.00138(14) 0.00111(14)
Mn2 0.02830(19) 0.01701(18) 0.02090(19) 0.00542(14) 0.00083(14) 0.00587(14)
N1 0.0294(10) 0.0148(9) 0.0186(9) 0.0045(8) 0.0021(8) 0.0023(8)
N2 0.0282(10) 0.0168(9) 0.0193(10) 0.0060(8) 0.0025(8) 0.0014(8)
N3 0.0248(10) 0.0228(10) 0.0341(12) 0.0149(9) 0.0038(9) 0.0065(8)
N4 0.0293(10) 0.0239(11) 0.0252(11) 0.0114(9) 0.0030(8) 0.0062(8)
N5 0.0410(12) 0.0259(11) 0.0212(11) 0.0058(9) 0.0055(9) 0.0056(9)
N6 0.0341(11) 0.0233(11) 0.0226(10) 0.0042(9) 0.0074(9) 0.0058(9)
N7 0.0302(10) 0.0189(10) 0.0210(10) 0.0058(8) 0.0051(8) 0.0039(8)
N8 0.0416(12) 0.0229(11) 0.0222(11) 0.0088(9) 0.0081(9) 0.0081(9)
N9 0.0533(14) 0.0321(12) 0.0250(12) 0.0135(10) 0.0105(10) 0.0204(11)
O1 0.0296(8) 0.0194(8) 0.0192(8) 0.0073(7) -0.0008(7) 0.0004(7)
O2 0.0289(8) 0.0192(8) 0.0231(9) 0.0084(7) -0.0004(7) -0.0002(7)
O3 0.0326(9) 0.0271(9) 0.0292(9) 0.0117(8) 0.0055(7) 0.0118(7)
O4 0.0342(9) 0.0193(9) 0.0338(10) 0.0096(8) -0.0014(8) 0.0034(7)
O5 0.0298(8) 0.0202(8) 0.0187(8) 0.0047(7) 0.0026(7) 0.0029(7)
O6 0.0293(8) 0.0227(9) 0.0202(8) 0.0041(7) -0.0014(7) 0.0007(7)
O7 0.0954(18) 0.0315(11) 0.0373(12) 0.0162(10) -0.0022(12) 0.0155(12)
O8 0.180(3) 0.0460(16) 0.0595(18) 0.0103(14) -0.051(2) 0.027(2)
O9 0.118(2) 0.0484(15) 0.090(2) 0.0383(15) 0.0774(19) 0.0352(16)
O10 0.0865(18) 0.0687(18) 0.105(2) 0.0683(18) 0.0641(17) 0.0436(15)
O11 0.0509(12) 0.0414(13) 0.0479(13) 0.0031(11) 0.0088(10) 0.0105(10)
O12 0.0561(13) 0.0507(14) 0.0443(13) 0.0200(11) 0.0055(10) 0.0106(11)
O1S 0.57(3) 0.37(2) 0.55(3) 0.12(2) 0.09(2) 0.13(2)
O2S 1.13(5) 0.416(19) 0.201(11) 0.138(12) 0.182(19) 0.49(3)
O3S 0.411(14) 0.334(12) 0.59(2) 0.382(15) 0.274(15) 0.202(11)
C1S 0.226(15) 0.167(14) 0.57(4) -0.04(2) -0.001(18) -0.001(12)
C2S 0.72(4) 0.204(13) 0.152(11) 0.101(10) 0.174(17) 0.197(19)
C1 0.0299(11) 0.0182(11) 0.0154(11) 0.0011(9) 0.0038(9) 0.0014(9)
C2 0.0321(12) 0.0197(12) 0.0227(12) 0.0057(10) 0.0031(10) 0.0020(10)
C3 0.0280(11) 0.0242(12) 0.0255(12) 0.0036(10) 0.0044(10) -0.0010(10)
C4 0.0292(12) 0.0259(13) 0.0201(12) 0.0013(10) 0.0010(9) 0.0027(10)
C5 0.0274(12) 0.0374(15) 0.0329(14) 0.0098(12) -0.0006(11) 0.0013(11)
C6 0.0331(14) 0.0489(18) 0.0380(16) 0.0160(14) -0.0049(12) 0.0059(13)
C7 0.0416(15) 0.0408(16) 0.0352(15) 0.0202(13) -0.0015(12) 0.0097(13)
C8 0.0340(13) 0.0297(14) 0.0280(13) 0.0117(11) 0.0007(11) 0.0055(11)
C9 0.0297(12) 0.0242(12) 0.0183(11) 0.0040(10) 0.0029(9) 0.0059(10)
C10 0.0293(11) 0.0194(11) 0.0172(11) 0.0031(9) 0.0044(9) 0.0031(9)
C11 0.0325(12) 0.0189(11) 0.0163(11) 0.0050(9) 0.0022(9) 0.0040(9)
C12 0.0319(12) 0.0178(11) 0.0172(11) 0.0064(9) 0.0014(9) 0.0002(9)
C13 0.0363(13) 0.0216(12) 0.0256(13) 0.0108(10) -0.0019(10) -0.0007(10)
C14 0.0332(12) 0.0251(13) 0.0219(12) 0.0062(10) 0.0062(10) 0.0007(10)
C15 0.0315(12) 0.0175(11) 0.0207(11) 0.0052(9) 0.0002(9) -0.0019(9)
C16 0.0343(13) 0.0284(13) 0.0280(13) 0.0136(11) -0.0042(10) -0.0064(10)
C17 0.0455(14) 0.0174(12) 0.0220(12) 0.0036(10) 0.0007(11) 0.0015(10)
C18 0.0283(11) 0.0194(11) 0.0205(11) 0.0031(9) 0.0046(9) 0.0008(9)
C19 0.0285(11) 0.0196(11) 0.0180(11) 0.0035(9) 0.0053(9) 0.0052(9)
C20 0.0268(11) 0.0226(12) 0.0200(11) 0.0028(9) 0.0036(9) 0.0065(9)
C21 0.0301(12) 0.0261(13) 0.0286(13) 0.0069(11) 0.0040(10) 0.0072(10)
C22 0.0269(12) 0.0316(14) 0.0339(14) 0.0041(12) 0.0020(11) 0.0057(11)
C23 0.0311(13) 0.0397(16) 0.0295(14) 0.0090(12) -0.0011(11) 0.0124(12)
C24 0.0347(13) 0.0323(14) 0.0272(13) 0.0102(11) 0.0018(11) 0.0134(11)
C25 0.0308(12) 0.0249(12) 0.0211(12) 0.0044(10) 0.0048(10) 0.0102(10)
C26 0.0355(13) 0.0229(12) 0.0220(12) 0.0086(10) 0.0044(10) 0.0100(10)
C27 0.0338(12) 0.0194(11) 0.0228(12) 0.0061(10) 0.0054(10) 0.0054(10)
C28 0.0297(11) 0.0187(11) 0.0166(11) 0.0036(9) 0.0044(9) 0.0055(9)
C29 0.0321(12) 0.0211(12) 0.0207(12) 0.0003(10) -0.0010(10) 0.0080(10)
C30 0.0378(14) 0.0378(15) 0.0273(14) 0.0096(12) 0.0023(11) 0.0207(12)
C31 0.0340(13) 0.0392(16) 0.0319(15) 0.0031(12) 0.0012(11) 0.0171(12)
C32 0.0266(12) 0.0294(14) 0.0285(13) -0.0008(11) 0.0006(10) 0.0048(10)
C33 0.0255(12) 0.0346(15) 0.0467(17) 0.0046(13) 0.0034(12) 0.0070(11)
C34 0.0247(12) 0.0401(17) 0.0555(19) 0.0051(15) 0.0107(12) -0.0020(12)
C35 0.0323(13) 0.0305(15) 0.0474(17) 0.0116(13) 0.0076(12) -0.0032(11)
C36 0.0279(12) 0.0246(13) 0.0383(15) 0.0048(11) 0.0047(11) 0.0019(10)
C37 0.0257(11) 0.0209(12) 0.0248(12) -0.0011(10) 0.0015(9) 0.0036(9)
C38 0.0264(11) 0.0200(12) 0.0222(12) 0.0010(9) 0.0005(9) 0.0060(9)
C39 0.0292(12) 0.0240(12) 0.0316(14) 0.0107(11) 0.0006(10) 0.0048(10)
C40 0.0221(14) 0.0213(17) 0.0196(18) 0.0066(16) 0.0020(12) 0.0060(12)
C41 0.029(2) 0.022(3) 0.032(3) 0.017(2) 0.0076(14) 0.006(2)
C42 0.0302(17) 0.0227(16) 0.0210(16) 0.0032(12) -0.0020(12) 0.0051(12)
C43 0.0252(15) 0.0184(18) 0.0232(19) 0.0100(16) 0.0033(14) 0.0061(14)
C44 0.021(3) 0.029(3) 0.035(4) 0.018(3) 0.003(2) 0.004(3)
C45 0.035(2) 0.0209(16) 0.0254(17) 0.0053(13) 0.0073(14) 0.0075(13)
C46 0.0329(12) 0.0275(13) 0.0259(13) 0.0099(11) 0.0040(10) 0.0057(10)
C47 0.0362(13) 0.0189(11) 0.0170(11) 0.0032(9) -0.0004(9) 0.0021(10)
C48 0.0413(14) 0.0191(12) 0.0188(12) 0.0020(9) 0.0024(10) -0.0011(10)
C49 0.0407(14) 0.0246(13) 0.0261(13) 0.0077(11) 0.0063(11) 0.0035(11)
C50 0.0437(15) 0.0329(15) 0.0321(15) 0.0109(12) 0.0119(12) 0.0050(12)
C51 0.0547(17) 0.0343(16) 0.0385(16) 0.0133(13) 0.0169(14) -0.0008(13)
C52 0.0533(17) 0.0273(14) 0.0347(15) 0.0123(12) 0.0099(13) -0.0024(12)
C53 0.0462(15) 0.0203(12) 0.0241(13) 0.0045(10) 0.0034(11) -0.0014(11)
C54 0.0498(15) 0.0196(12) 0.0307(14) 0.0108(11) 0.0014(12) -0.0022(11)
C55 0.0402(14) 0.0186(12) 0.0300(14) 0.0068(11) -0.0051(11) 0.0026(10)
C56 0.0342(12) 0.0183(11) 0.0222(12) 0.0047(10) -0.0016(10) -0.0012(10)
C57 0.0279(11) 0.0174(11) 0.0190(11) 0.0080(9) 0.0018(9) 0.0048(9)
C58 0.0299(12) 0.0208(12) 0.0219(12) 0.0048(10) 0.0043(9) 0.0052(9)
C59 0.0280(11) 0.0231(12) 0.0243(12) 0.0079(10) 0.0029(10) 0.0056(9)
C60 0.0389(13) 0.0254(13) 0.0216(12) 0.0058(10) 0.0063(10) 0.0054(11)
C61 0.0310(12) 0.0201(12) 0.0226(12) 0.0069(10) 0.0057(10) 0.0019(9)
C62 0.0326(12) 0.0198(12) 0.0224(12) 0.0064(10) 0.0046(10) 0.0027(9)
C63 0.0370(13) 0.0203(12) 0.0230(12) 0.0074(10) 0.0067(10) 0.0061(10)
C64 0.0400(13) 0.0236(12) 0.0237(12) 0.0098(10) 0.0070(10) 0.0047(10)
C65 0.061(2) 0.088(3) 0.064(3) 0.035(2) -0.006(2) -0.005(2)
C66 0.055(2) 0.140(5) 0.051(2) 0.027(3) 0.0105(19) -0.001(3)
C67 0.072(3) 0.081(3) 0.050(2) -0.007(2) 0.013(2) 0.010(2)
C68 0.126(4) 0.063(3) 0.086(4) -0.015(3) 0.037(3) -0.040(3)
C69 0.124(4) 0.104(4) 0.048(2) 0.019(3) 0.005(3) 0.061(3)
C70 0.065(2) 0.055(2) 0.0401(18) 0.0203(17) -0.0007(16) 0.0102(17)
C71 0.0478(17) 0.0400(17) 0.052(2) 0.0238(16) 0.0047(15) 0.0030(14)
C72 0.066(2) 0.0430(19) 0.056(2) 0.0186(17) 0.0164(18) 0.0078(16)
C73 0.033(7) 0.021(7) 0.016(7) -0.001(6) -0.003(5) 0.001(5)
C76 0.030(6) 0.035(8) 0.020(7) 0.014(7) 0.006(5) 0.013(6)
Cl1 0.0746(5) 0.0274(3) 0.0316(4) 0.0164(3) 0.0186(3) 0.0195(3)

loop_
_atom_type_symbol
_atom_type_description
_atom_type_scat_dispersion_real
_atom_type_scat_dispersion_imag
_atom_type_scat_source
C C 0.0033 0.0016 'International Tables Vol C Tables 4.2.6.8 and 6.1.1.4'
H H 0.0000 0.0000 'International Tables Vol C Tables 4.2.6.8 and 6.1.1.4'
N N 0.0061 0.0033 'International Tables Vol C Tables 4.2.6.8 and 6.1.1.4'
O O 0.0106 0.0060 'International Tables Vol C Tables 4.2.6.8 and 6.1.1.4'
Cl Cl 0.1484 0.1585 'International Tables Vol C Tables 4.2.6.8 and 6.1.1.4'
Mn Mn 0.3368 0.7283 'International Tables Vol C Tables 4.2.6.8 and 6.1.1.4'

loop_
_geom_angle_atom_site_label_1
_geom_angle_atom_site_label_2
_geom_angle_atom_site_label_3
_geom_angle
O2 Mn1 O1 90.44(7)
O2 Mn1 N2 91.68(8)
O1 Mn1 N2 163.38(8)
O2 Mn1 N1 164.32(8)
O1 Mn1 N1 90.87(8)
N2 Mn1 N1 82.75(8)
O2 Mn1 O5 98.39(7)
O1 Mn1 O5 90.91(7)
N2 Mn1 O5 105.07(8)
N1 Mn1 O5 97.20(7)
O3 Mn2 O4 89.53(8)
O3 Mn2 N4 167.70(9)
O4 Mn2 N4 91.14(8)
O3 Mn2 N3 91.10(8)
O4 Mn2 N3 153.65(9)
N4 Mn2 N3 82.88(8)
O3 Mn2 O6 100.22(7)
O4 Mn2 O6 96.83(8)
N4 Mn2 O6 91.90(8)
N3 Mn2 O6 108.95(8)
C11 N1 C12 120.39(19)
C11 N1 Mn1 123.98(16)
C12 N1 Mn1 115.09(14)
C18 N2 C15 120.48(19)
C18 N2 Mn1 124.96(16)
C15 N2 Mn1 114.23(14)
C39 N3 C40 118.8(2)
C39 N3 C76 124.4(5)
C40 N3 C76 32.8(5)
C39 N3 Mn2 125.36(16)
C40 N3 Mn2 114.29(16)
C76 N3 Mn2 107.0(4)
C46 N4 C43 122.5(2)
C46 N4 C73 117.8(5)
C43 N4 C73 27.8(5)
C46 N4 Mn2 124.43(17)
C43 N4 Mn2 112.53(16)
C73 N4 Mn2 114.3(5)
C60 N5 C64 118.6(2)
C60 N6 C61 110.3(2)
C62 N7 C61 105.84(19)
C62 N7 C59 126.2(2)
C61 N7 C59 127.3(2)
C62 N8 C63 103.4(2)
C64 N9 H1 120.0
C64 N9 H2 120.0
H1 N9 H2 120.0
C1 O1 Mn1 125.42(15)
C28 O2 Mn1 130.95(15)
C29 O3 Mn2 130.54(15)
C56 O4 Mn2 128.72(15)
C57 O5 Mn1 145.17(15)
C57 O6 Mn2 138.86(16)
C66 O11 C67 112.8(3)
C71 O12 C70 112.6(2)
O1S C1S H98 109.5
O1S C1S H99 109.5
H98 C1S H99 109.5
O1S C1S H100 109.5
H98 C1S H100 109.5
H99 C1S H100 109.5
O2S C2S H95 109.5
O2S C2S H96 109.5
H95 C2S H96 109.5
O2S C2S H97 109.5
H95 C2S H97 109.5
H96 C2S H97 109.5
O1 C1 C10 123.4(2)
O1 C1 C2 116.7(2)
C10 C1 C2 119.9(2)
C3 C2 C1 120.9(2)
C3 C2 H3 119.5
C1 C2 H3 119.5
C2 C3 C4 121.4(2)
C2 C3 H4 119.3
C4 C3 H4 119.3
C5 C4 C9 120.3(2)
C5 C4 C3 120.3(2)
C9 C4 C3 119.4(2)
C6 C5 C4 120.8(3)
C6 C5 H5 119.6
C4 C5 H5 119.6
C5 C6 C7 119.4(3)
C5 C6 H6 120.3
C7 C6 H6 120.3
C8 C7 C6 121.0(3)
C8 C7 H7 119.5
C6 C7 H7 119.5
C7 C8 C9 121.0(3)
C7 C8 H8 119.5
C9 C8 H8 119.5
C8 C9 C4 117.4(2)
C8 C9 C10 123.4(2)
C4 C9 C10 119.2(2)
C1 C10 C11 121.0(2)
C1 C10 C9 119.2(2)
C11 C10 C9 119.6(2)
N1 C11 C10 126.1(2)
N1 C11 H9 117.0
C10 C11 H9 117.0
N1 C12 C14 106.27(18)
N1 C12 C13 111.39(19)
C14 C12 C13 110.12(19)
N1 C12 C15 105.40(18)
C14 C12 C15 112.0(2)
C13 C12 C15 111.46(19)
C12 C13 H10 109.5
C12 C13 H11 109.5
H10 C13 H11 109.5
C12 C13 H12 109.5
H10 C13 H12 109.5
H11 C13 H12 109.5
C12 C14 H13 109.5
C12 C14 H14 109.5
H13 C14 H14 109.5
C12 C14 H15 109.5
H13 C14 H15 109.5
H14 C14 H15 109.5
N2 C15 C16 112.41(19)
N2 C15 C17 106.39(19)
C16 C15 C17 109.7(2)
N2 C15 C12 105.60(18)
C16 C15 C12 111.4(2)
C17 C15 C12 111.2(2)
C15 C16 H16 109.5
C15 C16 H17 109.5
H16 C16 H17 109.5
C15 C16 H18 109.5
H16 C16 H18 109.5
H17 C16 H18 109.5
C15 C17 H19 109.5
C15 C17 H20 109.5
H19 C17 H20 109.5
C15 C17 H21 109.5
H19 C17 H21 109.5
H20 C17 H21 109.5
N2 C18 C19 127.3(2)
N2 C18 H22 116.3
C19 C18 H22 116.3
C28 C19 C18 121.2(2)
C28 C19 C20 118.8(2)
C18 C19 C20 119.9(2)
C25 C20 C21 117.3(2)
C25 C20 C19 119.1(2)
C21 C20 C19 123.6(2)
C22 C21 C20 121.5(2)
C22 C21 H23 119.3
C20 C21 H23 119.3
C21 C22 C23 121.3(3)
C21 C22 H24 119.4
C23 C22 H24 119.4
C24 C23 C22 118.5(2)
C24 C23 H25 120.8
C22 C23 H25 120.8
C23 C24 C25 121.5(2)
C23 C24 H26 119.3
C25 C24 H26 119.3
C20 C25 C24 119.9(2)
C20 C25 C26 119.5(2)
C24 C25 C26 120.5(2)
C27 C26 C25 121.7(2)
C27 C26 H27 119.2
C25 C26 H27 119.2
C26 C27 C28 120.5(2)
C26 C27 H28 119.8
C28 C27 H28 119.8
O2 C28 C19 123.5(2)
O2 C28 C27 116.1(2)
C19 C28 C27 120.4(2)
O3 C29 C38 124.7(2)
O3 C29 C30 115.7(2)
C38 C29 C30 119.6(2)
C31 C30 C29 120.6(3)
C31 C30 H29 119.7
C29 C30 H29 119.7
C30 C31 C32 122.1(2)
C30 C31 H30 118.9
C32 C31 H30 118.9
C33 C32 C31 121.4(2)
C33 C32 C37 119.4(3)
C31 C32 C37 119.2(2)
C34 C33 C32 121.6(3)
C34 C33 H31 119.2
C32 C33 H31 119.2
C33 C34 C35 119.4(3)
C33 C34 H32 120.3
C35 C34 H32 120.3
C36 C35 C34 120.3(3)
C36 C35 H33 119.8
C34 C35 H33 119.8
C35 C36 C37 121.4(2)
C35 C36 H34 119.3
C37 C36 H34 119.3
C36 C37 C32 117.8(2)
C36 C37 C38 123.6(2)
C32 C37 C38 118.6(2)
C29 C38 C39 120.2(2)
C29 C38 C37 119.8(2)
C39 C38 C37 119.8(2)
N3 C39 C38 126.7(2)
N3 C39 H35 116.6
C38 C39 H35 116.6
N3 C40 C42 108.3(2)
N3 C40 C43 103.6(3)
C42 C40 C43 111.5(3)
N3 C40 C41 111.3(4)
C42 C40 C41 111.3(4)
C43 C40 C41 110.6(4)
N4 C43 C44 110.8(4)
N4 C43 C45 108.7(3)
C44 C43 C45 109.4(5)
N4 C43 C40 104.6(3)
C44 C43 C40 112.6(5)
C45 C43 C40 110.6(3)
N4 C46 C47 127.6(2)
N4 C46 H48 116.2
C47 C46 H48 116.2
C56 C47 C46 120.4(2)
C56 C47 C48 119.3(2)
C46 C47 C48 120.2(2)
C49 C48 C53 116.7(2)
C49 C48 C47 124.3(2)
C53 C48 C47 119.0(2)
C50 C49 C48 122.0(2)
C50 C49 H49 119.0
C48 C49 H49 119.0
C49 C50 C51 120.7(3)
C49 C50 H50 119.7
C51 C50 H50 119.7
C52 C51 C50 119.1(3)
C52 C51 H51 120.4
C50 C51 H51 120.4
C51 C52 C53 121.5(3)
C51 C52 H52 119.2
C53 C52 H52 119.2
C54 C53 C52 121.0(2)
C54 C53 C48 119.1(2)
C52 C53 C48 119.9(2)
C55 C54 C53 122.0(2)
C55 C54 H53 119.0
C53 C54 H53 119.0
C54 C55 C56 120.9(2)
C54 C55 H54 119.6
C56 C55 H54 119.6
O4 C56 C47 123.6(2)
O4 C56 C55 116.8(2)
C47 C56 C55 119.6(2)
O6 C57 O5 123.8(2)
O6 C57 C58 119.3(2)
O5 C57 C58 116.9(2)
C57 C58 C59 113.2(2)
C57 C58 H55 108.9
C59 C58 H55 108.9
C57 C58 H56 108.9
C59 C58 H56 108.9
H55 C58 H56 107.8
N7 C59 C58 111.62(19)
N7 C59 H57 109.3
C58 C59 H57 109.3
N7 C59 H58 109.3
C58 C59 H58 109.3
H57 C59 H58 108.0
N6 C60 N5 129.5(2)
N6 C60 H59 115.2
N5 C60 H59 115.2
N6 C61 N7 128.3(2)
N6 C61 C63 126.5(2)
N7 C61 C63 105.3(2)
N8 C62 N7 114.2(2)
N8 C62 H60 122.9
N7 C62 H60 122.9
C61 C63 N8 111.2(2)
C61 C63 C64 117.5(2)
N8 C63 C64 130.9(2)
N9 C64 N5 119.9(2)
N9 C64 C63 122.7(2)
N5 C64 C63 117.4(2)
C66 C65 H61 109.5
C66 C65 H62 109.5
H61 C65 H62 109.5
C66 C65 H63 109.5
H61 C65 H63 109.5
H62 C65 H63 109.5
O11 C66 C65 110.7(3)
O11 C66 H64 109.5
C65 C66 H64 109.5
O11 C66 H65 109.5
C65 C66 H65 109.5
H64 C66 H65 108.1
C68 C67 O11 113.1(4)
C68 C67 H66 109.0
O11 C67 H66 109.0
C68 C67 H67 109.0
O11 C67 H67 109.0
H66 C67 H67 107.8
C67 C68 H68 109.5
C67 C68 H69 109.5
H68 C68 H69 109.5
C67 C68 H70 109.5
H68 C68 H70 109.5
H69 C68 H70 109.5
C70 C69 H71 109.5
C70 C69 H72 109.5
H71 C69 H72 109.5
C70 C69 H73 109.5
H71 C69 H73 109.5
H72 C69 H73 109.5
O12 C70 C69 110.8(3)
O12 C70 H74 109.5
C69 C70 H74 109.5
O12 C70 H75 109.5
C69 C70 H75 109.5
H74 C70 H75 108.1
O12 C71 C72 110.2(3)
O12 C71 H76 109.6
C72 C71 H76 109.6
O12 C71 H77 109.6
C72 C71 H77 109.6
H76 C71 H77 108.1
C71 C72 H78 109.5
C71 C72 H79 109.5
H78 C72 H79 109.5
C71 C72 H80 109.5
H78 C72 H80 109.5
H79 C72 H80 109.5
C74 C73 C76 106(2)
C74 C73 C75 112.2(19)
C76 C73 C75 113.8(13)
C74 C73 N4 110(2)
C76 C73 N4 99.0(10)
C75 C73 N4 114.5(11)
C73 C74 H81 109.5
C73 C74 H82 109.5
H81 C74 H82 109.5
C73 C74 H83 109.5
H81 C74 H83 109.5
H82 C74 H83 109.5
C73 C75 H84 109.5
C73 C75 H85 109.5
H84 C75 H85 109.5
C73 C75 H86 109.5
H84 C75 H86 109.5
H85 C75 H86 109.5
C78 C76 C77 116.4(16)
C78 C76 C73 106.1(18)
C77 C76 C73 113.1(13)
C78 C76 N3 102.4(16)
C77 C76 N3 115.2(9)
C73 C76 N3 102.1(10)
C76 C77 H87 109.5
C76 C77 H88 109.5
H87 C77 H88 109.5
C76 C77 H89 109.5
H87 C77 H89 109.5
H88 C77 H89 109.5
C76 C78 H90 109.5
C76 C78 H91 109.5
H90 C78 H91 109.5
C76 C78 H92 109.5
H90 C78 H92 109.5
H91 C78 H92 109.5
O9 Cl1 O10 109.14(15)
O9 Cl1 O7 110.21(16)
O10 Cl1 O7 110.86(16)
O9 Cl1 O8 110.2(2)
O10 Cl1 O8 109.2(2)
O7 Cl1 O8 107.28(15)

loop_
_geom_bond_atom_site_label_1
_geom_bond_atom_site_label_2
_geom_bond_distance
Mn1 O2 1.8635(16)
Mn1 O1 1.8869(17)
Mn1 N2 1.957(2)
Mn1 N1 1.9701(19)
Mn1 O5 2.1029(17)
Mn2 O3 1.8586(17)
Mn2 O4 1.8783(18)
Mn2 N4 1.950(2)
Mn2 N3 1.972(2)
Mn2 O6 2.1036(18)
N1 C11 1.299(3)
N1 C12 1.512(3)
N2 C18 1.307(3)
N2 C15 1.512(3)
N3 C39 1.301(3)
N3 C40 1.529(3)
N3 C76 1.590(12)
N4 C46 1.297(3)
N4 C43 1.528(3)
N4 C73 1.554(13)
N5 C60 1.348(3)
N5 C64 1.351(3)
N6 C60 1.329(3)
N6 C61 1.353(3)
N7 C62 1.374(3)
N7 C61 1.378(3)
N7 C59 1.466(3)
N8 C62 1.307(3)
N8 C63 1.391(3)
N9 C64 1.339(3)
N9 H1 0.8800
N9 H2 0.8800
O1 C1 1.322(3)
O2 C28 1.319(3)
O3 C29 1.308(3)
O4 C56 1.315(3)
O5 C57 1.269(3)
O6 C57 1.258(3)
O7 Cl1 1.436(2)
O8 Cl1 1.438(3)
O9 Cl1 1.409(2)
O10 Cl1 1.417(2)
O11 C66 1.383(5)
O11 C67 1.414(5)
O12 C71 1.410(4)
O12 C70 1.423(4)
O1S C1S 1.333(19)
O2S C2S 1.361(13)
C1S H98 0.9800
C1S H99 0.9800
C1S H100 0.9800
C2S H95 0.9800
C2S H96 0.9800
C2S H97 0.9800
C1 C10 1.405(3)
C1 C2 1.425(3)
C2 C3 1.361(3)
C2 H3 0.9500
C3 C4 1.423(4)
C3 H4 0.9500
C4 C5 1.415(3)
C4 C9 1.416(3)
C5 C6 1.362(4)
C5 H5 0.9500
C6 C7 1.400(4)
C6 H6 0.9500
C7 C8 1.378(4)
C7 H7 0.9500
C8 C9 1.410(3)
C8 H8 0.9500
C9 C10 1.457(3)
C10 C11 1.432(3)
C11 H9 0.9500
C12 C14 1.528(3)
C12 C13 1.531(3)
C12 C15 1.563(3)
C13 H10 0.9800
C13 H11 0.9800
C13 H12 0.9800
C14 H13 0.9800
C14 H14 0.9800
C14 H15 0.9800
C15 C16 1.524(3)
C15 C17 1.529(3)
C16 H16 0.9800
C16 H17 0.9800
C16 H18 0.9800
C17 H19 0.9800
C17 H20 0.9800
C17 H21 0.9800
C18 C19 1.425(3)
C18 H22 0.9500
C19 C28 1.404(3)
C19 C20 1.459(3)
C20 C25 1.411(3)
C20 C21 1.416(3)
C21 C22 1.376(4)
C21 H23 0.9500
C22 C23 1.402(4)
C22 H24 0.9500
C23 C24 1.372(4)
C23 H25 0.9500
C24 C25 1.421(3)
C24 H26 0.9500
C25 C26 1.423(4)
C26 C27 1.353(3)
C26 H27 0.9500
C27 C28 1.427(3)
C27 H28 0.9500
C29 C38 1.405(4)
C29 C30 1.435(3)
C30 C31 1.346(4)
C30 H29 0.9500
C31 C32 1.423(4)
C31 H30 0.9500
C32 C33 1.405(4)
C32 C37 1.425(3)
C33 C34 1.360(4)
C33 H31 0.9500
C34 C35 1.407(4)
C34 H32 0.9500
C35 C36 1.376(4)
C35 H33 0.9500
C36 C37 1.405(4)
C36 H34 0.9500
C37 C38 1.451(3)
C38 C39 1.434(3)
C39 H35 0.9500
C40 C42 1.529(5)
C40 C43 1.553(5)
C40 C41 1.559(8)
C41 H36 0.9800
C41 H37 0.9800
C41 H38 0.9800
C42 H39 0.9800
C42 H40 0.9800
C42 H41 0.9800
C43 C44 1.545(9)
C43 C45 1.546(6)
C44 H42 0.9800
C44 H43 0.9800
C44 H44 0.9800
C45 H45 0.9800
C45 H46 0.9800
C45 H47 0.9800
C46 C47 1.433(3)
C46 H48 0.9500
C47 C56 1.405(3)
C47 C48 1.448(3)
C48 C49 1.415(4)
C48 C53 1.428(3)
C49 C50 1.378(4)
C49 H49 0.9500
C50 C51 1.404(4)
C50 H50 0.9500
C51 C52 1.364(4)
C51 H51 0.9500
C52 C53 1.419(4)
C52 H52 0.9500
C53 C54 1.413(4)
C54 C55 1.345(4)
C54 H53 0.9500
C55 C56 1.432(3)
C55 H54 0.9500
C57 C58 1.521(3)
C58 C59 1.525(3)
C58 H55 0.9900
C58 H56 0.9900
C59 H57 0.9900
C59 H58 0.9900
C60 H59 0.9500
C61 C63 1.386(3)
C62 H60 0.9500
C63 C64 1.404(4)
C65 C66 1.451(6)
C65 H61 0.9800
C65 H62 0.9800
C65 H63 0.9800
C66 H64 0.9900
C66 H65 0.9900
C67 C68 1.407(6)
C67 H66 0.9900
C67 H67 0.9900
C68 H68 0.9800
C68 H69 0.9800
C68 H70 0.9800
C69 C70 1.481(5)
C69 H71 0.9800
C69 H72 0.9800
C69 H73 0.9800
C70 H74 0.9900
C70 H75 0.9900
C71 C72 1.491(5)
C71 H76 0.9900
C71 H77 0.9900
C72 H78 0.9800
C72 H79 0.9800
C72 H80 0.9800
C73 C74 1.44(4)
C73 C76 1.53(2)
C73 C75 1.54(2)
C74 H81 0.9800
C74 H82 0.9800
C74 H83 0.9800
C75 H84 0.9800
C75 H85 0.9800
C75 H86 0.9800
C76 C78 1.46(3)
C76 C77 1.53(2)
C77 H87 0.9800
C77 H88 0.9800
C77 H89 0.9800
C78 H90 0.9800
C78 H91 0.9800
C78 H92 0.9800

loop_
_geom_torsion_atom_site_label_1
_geom_torsion_atom_site_label_2
_geom_torsion_atom_site_label_3
_geom_torsion_atom_site_label_4
_geom_torsion
O2 Mn1 N1 C11 111.7(3)
O1 Mn1 N1 C11 16.94(19)
N2 Mn1 N1 C11 -178.5(2)
O5 Mn1 N1 C11 -74.09(19)
O2 Mn1 N1 C12 -59.9(4)
O1 Mn1 N1 C12 -154.60(15)
N2 Mn1 N1 C12 10.00(15)
O5 Mn1 N1 C12 114.37(15)
O2 Mn1 N2 C18 -4.6(2)
O1 Mn1 N2 C18 -101.8(3)
N1 Mn1 N2 C18 -169.9(2)
O5 Mn1 N2 C18 94.6(2)
O2 Mn1 N2 C15 -177.94(16)
O1 Mn1 N2 C15 84.9(3)
N1 Mn1 N2 C15 16.76(15)
O5 Mn1 N2 C15 -78.79(16)
O3 Mn2 N3 C39 6.5(2)
O4 Mn2 N3 C39 97.6(3)
N4 Mn2 N3 C39 175.7(2)
O6 Mn2 N3 C39 -94.7(2)
O3 Mn2 N3 C40 -159.0(2)
O4 Mn2 N3 C40 -67.8(3)
N4 Mn2 N3 C40 10.3(2)
O6 Mn2 N3 C40 99.8(2)
O3 Mn2 N3 C76 166.7(6)
O4 Mn2 N3 C76 -102.1(6)
N4 Mn2 N3 C76 -24.0(6)
O6 Mn2 N3 C76 65.5(6)
O3 Mn2 N4 C46 -107.8(4)
O4 Mn2 N4 C46 -14.8(2)
N3 Mn2 N4 C46 -169.0(2)
O6 Mn2 N4 C46 82.1(2)
O3 Mn2 N4 C43 80.7(4)
O4 Mn2 N4 C43 173.8(2)
N3 Mn2 N4 C43 19.5(2)
O6 Mn2 N4 C43 -89.3(2)
O3 Mn2 N4 C73 50.4(8)
O4 Mn2 N4 C73 143.5(7)
N3 Mn2 N4 C73 -10.8(7)
O6 Mn2 N4 C73 -119.7(7)
O2 Mn1 O1 C1 162.90(18)
N2 Mn1 O1 C1 -99.7(3)
N1 Mn1 O1 C1 -32.72(18)
O5 Mn1 O1 C1 64.50(18)
O1 Mn1 O2 C28 170.0(2)
N2 Mn1 O2 C28 6.5(2)
N1 Mn1 O2 C28 75.2(4)
O5 Mn1 O2 C28 -99.0(2)
O4 Mn2 O3 C29 -165.6(2)
N4 Mn2 O3 C29 -72.4(5)
N3 Mn2 O3 C29 -11.9(2)
O6 Mn2 O3 C29 97.6(2)
O3 Mn2 O4 C56 -169.4(2)
N4 Mn2 O4 C56 22.9(2)
N3 Mn2 O4 C56 99.1(3)
O6 Mn2 O4 C56 -69.1(2)
O2 Mn1 O5 C57 56.3(3)
O1 Mn1 O5 C57 146.9(3)
N2 Mn1 O5 C57 -37.7(3)
N1 Mn1 O5 C57 -122.1(3)
O3 Mn2 O6 C57 -35.5(2)
O4 Mn2 O6 C57 -126.3(2)
N4 Mn2 O6 C57 142.3(2)
N3 Mn2 O6 C57 59.2(2)
Mn1 O1 C1 C10 29.0(3)
Mn1 O1 C1 C2 -153.37(17)
O1 C1 C2 C3 -176.6(2)
C10 C1 C2 C3 1.2(4)
C1 C2 C3 C4 -0.5(4)
C2 C3 C4 C5 179.5(2)
C2 C3 C4 C9 0.4(4)
C9 C4 C5 C6 0.1(4)
C3 C4 C5 C6 -178.9(3)
C4 C5 C6 C7 0.7(5)
C5 C6 C7 C8 -1.0(5)
C6 C7 C8 C9 0.6(4)
C7 C8 C9 C4 0.1(4)
C7 C8 C9 C10 179.7(3)
C5 C4 C9 C8 -0.5(4)
C3 C4 C9 C8 178.5(2)
C5 C4 C9 C10 180.0(2)
C3 C4 C9 C10 -1.0(3)
O1 C1 C10 C11 0.4(4)
C2 C1 C10 C11 -177.2(2)
O1 C1 C10 C9 175.8(2)
C2 C1 C10 C9 -1.8(3)
C8 C9 C10 C1 -177.8(2)
C4 C9 C10 C1 1.7(3)
C8 C9 C10 C11 -2.4(4)
C4 C9 C10 C11 177.1(2)
C12 N1 C11 C10 174.3(2)
Mn1 N1 C11 C10 3.2(3)
C1 C10 C11 N1 -17.1(4)
C9 C10 C11 N1 167.6(2)
C11 N1 C12 C14 -85.2(2)
Mn1 N1 C12 C14 86.68(19)
C11 N1 C12 C13 34.7(3)
Mn1 N1 C12 C13 -153.39(16)
C11 N1 C12 C15 155.8(2)
Mn1 N1 C12 C15 -32.4(2)
C18 N2 C15 C16 26.7(3)
Mn1 N2 C15 C16 -159.58(17)
C18 N2 C15 C17 -93.4(2)
Mn1 N2 C15 C17 80.3(2)
C18 N2 C15 C12 148.4(2)
Mn1 N2 C15 C12 -37.9(2)
N1 C12 C15 N2 42.5(2)
C14 C12 C15 N2 -72.6(2)
C13 C12 C15 N2 163.52(19)
N1 C12 C15 C16 164.85(19)
C14 C12 C15 C16 49.7(3)
C13 C12 C15 C16 -74.2(3)
N1 C12 C15 C17 -72.4(2)
C14 C12 C15 C17 172.44(19)
C13 C12 C15 C17 48.6(3)
C15 N2 C18 C19 175.4(2)
Mn1 N2 C18 C19 2.4(3)
N2 C18 C19 C28 0.3(4)
N2 C18 C19 C20 -178.3(2)
C28 C19 C20 C25 -1.2(3)
C18 C19 C20 C25 177.4(2)
C28 C19 C20 C21 -179.9(2)
C18 C19 C20 C21 -1.3(4)
C25 C20 C21 C22 -2.7(4)
C19 C20 C21 C22 176.0(2)
C20 C21 C22 C23 2.2(4)
C21 C22 C23 C24 0.6(4)
C22 C23 C24 C25 -2.8(4)
C21 C20 C25 C24 0.6(3)
C19 C20 C25 C24 -178.2(2)
C21 C20 C25 C26 -179.2(2)
C19 C20 C25 C26 2.0(3)
C23 C24 C25 C20 2.2(4)
C23 C24 C25 C26 -178.1(2)
C20 C25 C26 C27 -1.5(4)
C24 C25 C26 C27 178.8(2)
C25 C26 C27 C28 0.0(4)
Mn1 O2 C28 C19 -5.8(3)
Mn1 O2 C28 C27 174.20(16)
C18 C19 C28 O2 1.2(4)
C20 C19 C28 O2 179.8(2)
C18 C19 C28 C27 -178.8(2)
C20 C19 C28 C27 -0.2(3)
C26 C27 C28 O2 -179.2(2)
C26 C27 C28 C19 0.8(3)
Mn2 O3 C29 C38 8.7(4)
Mn2 O3 C29 C30 -172.05(18)
O3 C29 C30 C31 -177.6(3)
C38 C29 C30 C31 1.7(4)
C29 C30 C31 C32 -1.3(4)
C30 C31 C32 C33 179.9(3)
C30 C31 C32 C37 -0.9(4)
C31 C32 C33 C34 178.0(3)
C37 C32 C33 C34 -1.2(4)
C32 C33 C34 C35 0.1(5)
C33 C34 C35 C36 0.9(5)
C34 C35 C36 C37 -0.9(4)
C35 C36 C37 C32 -0.2(4)
C35 C36 C37 C38 179.1(3)
C33 C32 C37 C36 1.2(4)
C31 C32 C37 C36 -178.0(2)
C33 C32 C37 C38 -178.2(2)
C31 C32 C37 C38 2.6(4)
O3 C29 C38 C39 3.6(4)
C30 C29 C38 C39 -175.6(2)
O3 C29 C38 C37 179.3(2)
C30 C29 C38 C37 0.1(4)
C36 C37 C38 C29 178.4(2)
C32 C37 C38 C29 -2.2(4)
C36 C37 C38 C39 -5.8(4)
C32 C37 C38 C39 173.5(2)
C40 N3 C39 C38 166.8(3)
C76 N3 C39 C38 -155.0(7)
Mn2 N3 C39 C38 1.9(4)
C29 C38 C39 N3 -8.8(4)
C37 C38 C39 N3 175.5(2)
C39 N3 C40 C42 -83.8(3)
C76 N3 C40 C42 166.5(9)
Mn2 N3 C40 C42 82.7(3)
C39 N3 C40 C43 157.7(3)
C76 N3 C40 C43 48.1(9)
Mn2 N3 C40 C43 -35.8(3)
C39 N3 C40 C41 38.9(5)
C76 N3 C40 C41 -70.8(9)
Mn2 N3 C40 C41 -154.7(4)
C46 N4 C43 C44 23.0(6)
C73 N4 C43 C44 -65.7(12)
Mn2 N4 C43 C44 -165.4(5)
C46 N4 C43 C45 -97.2(3)
C73 N4 C43 C45 174.1(12)
Mn2 N4 C43 C45 74.4(3)
C46 N4 C43 C40 144.6(3)
C73 N4 C43 C40 55.9(11)
Mn2 N4 C43 C40 -43.7(3)
N3 C40 C43 N4 48.1(3)
C42 C40 C43 N4 -68.1(3)
C41 C40 C43 N4 167.5(4)
N3 C40 C43 C44 168.5(5)
C42 C40 C43 C44 52.3(5)
C41 C40 C43 C44 -72.1(7)
N3 C40 C43 C45 -68.7(3)
C42 C40 C43 C45 175.0(2)
C41 C40 C43 C45 50.7(5)
C43 N4 C46 C47 174.0(3)
C73 N4 C46 C47 -154.2(7)
Mn2 N4 C46 C47 3.3(4)
N4 C46 C47 C56 7.9(4)
N4 C46 C47 C48 -171.7(3)
C56 C47 C48 C49 179.1(2)
C46 C47 C48 C49 -1.2(4)
C56 C47 C48 C53 -1.9(4)
C46 C47 C48 C53 177.7(2)
C53 C48 C49 C50 -3.2(4)
C47 C48 C49 C50 175.7(3)
C48 C49 C50 C51 1.5(4)
C49 C50 C51 C52 0.9(5)
C50 C51 C52 C53 -1.4(5)
C51 C52 C53 C54 179.8(3)
C51 C52 C53 C48 -0.4(4)
C49 C48 C53 C54 -177.6(2)
C47 C48 C53 C54 3.4(4)
C49 C48 C53 C52 2.7(4)
C47 C48 C53 C52 -176.3(2)
C52 C53 C54 C55 177.8(3)
C48 C53 C54 C55 -2.0(4)
C53 C54 C55 C56 -1.0(4)
Mn2 O4 C56 C47 -18.9(4)
Mn2 O4 C56 C55 161.48(17)
C46 C47 C56 O4 -0.2(4)
C48 C47 C56 O4 179.4(2)
C46 C47 C56 C55 179.4(2)
C48 C47 C56 C55 -1.0(4)
C54 C55 C56 O4 -177.8(2)
C54 C55 C56 C47 2.6(4)
Mn2 O6 C57 O5 177.11(15)
Mn2 O6 C57 C58 -0.5(3)
Mn1 O5 C57 O6 29.9(4)
Mn1 O5 C57 C58 -152.45(19)
O6 C57 C58 C59 -150.8(2)
O5 C57 C58 C59 31.5(3)
C62 N7 C59 C58 -102.6(3)
C61 N7 C59 C58 66.1(3)
C57 C58 C59 N7 63.5(3)
C61 N6 C60 N5 2.0(4)
C64 N5 C60 N6 -2.2(4)
C60 N6 C61 N7 -177.4(2)
C60 N6 C61 C63 2.6(4)
C62 N7 C61 N6 179.6(2)
C59 N7 C61 N6 9.1(4)
C62 N7 C61 C63 -0.4(3)
C59 N7 C61 C63 -171.0(2)
C63 N8 C62 N7 -0.7(3)
C61 N7 C62 N8 0.7(3)
C59 N7 C62 N8 171.4(2)
N6 C61 C63 N8 180.0(2)
N7 C61 C63 N8 0.0(3)
N6 C61 C63 C64 -6.5(4)
N7 C61 C63 C64 173.5(2)
C62 N8 C63 C61 0.4(3)
C62 N8 C63 C64 -171.9(3)
C60 N5 C64 N9 176.4(2)
C60 N5 C64 C63 -2.1(4)
C61 C63 C64 N9 -172.6(2)
N8 C63 C64 N9 -0.6(5)
C61 C63 C64 N5 5.9(4)
N8 C63 C64 N5 177.8(3)
C67 O11 C66 C65 180.0(4)
C66 O11 C67 C68 -175.2(5)
C71 O12 C70 C69 179.9(3)
C70 O12 C71 C72 -177.0(3)
C46 N4 C73 C74 -46(2)
C43 N4 C73 C74 62(2)
Mn2 N4 C73 C74 154.2(18)
C46 N4 C73 C76 -157.3(8)
C43 N4 C73 C76 -49.7(11)
Mn2 N4 C73 C76 42.9(12)
C46 N4 C73 C75 81.3(11)
C43 N4 C73 C75 -171.1(18)
Mn2 N4 C73 C75 -78.5(10)
C74 C73 C76 C78 80(3)
C75 C73 C76 C78 -44(2)
N4 C73 C76 C78 -165.6(16)
C74 C73 C76 C77 -48(2)
C75 C73 C76 C77 -172.5(10)
N4 C73 C76 C77 65.6(11)
C74 C73 C76 N3 -173(2)
C75 C73 C76 N3 63.1(12)
N4 C73 C76 N3 -58.8(11)
C39 N3 C76 C78 -35.2(18)
C40 N3 C76 C78 55.7(16)
Mn2 N3 C76 C78 164.3(15)
C39 N3 C76 C77 92.0(10)
C40 N3 C76 C77 -177.0(16)
Mn2 N3 C76 C77 -68.4(10)
C39 N3 C76 C73 -145.0(7)
C40 N3 C76 C73 -54.0(11)
Mn2 N3 C76 C73 54.6(10)
